data_8000269
loop_
_publ_author_name
'Gui, Di'
'Ji, Lijun'
'Muhammad, Azeem'
'Li, Wei'
'Cai, Weizhao'
'Li, Yanchun'
'Li, Xiaodong'
'Wu, Xiang'
'Lu, Peixiang'

_publ_section_title
;
 Jahn-Teller Effect on Framework Flexibility of Hybrid Organic-Inorganic
 Perovskites.
;
_journal_name_full 'The journal of physical chemistry letters'
_journal_page_first 751
_journal_page_last 755
_journal_paper_doi 10.1021/acs.jpclett.7b03229
_journal_year 2018
_chemical_absolute_configuration ad
_chemical_formula_moiety 'C3 H3 Cu O6, C H6 N3'
_chemical_formula_sum 'C4 H9 Cu N3 O6'
_chemical_formula_weight 258.68
_space_group_crystal_system orthorhombic
_space_group_IT_number 33
_space_group_name_Hall 'P 2c -2n'
_space_group_name_H-M_alt 'P n a 21'
_symmetry_space_group_name_Hall 'P 2c -2n'
_symmetry_space_group_name_H-M 'P n a 21'
_atom_sites_solution_hydrogens geom
_atom_sites_solution_primary direct
_atom_sites_solution_secondary difmap
_audit_creation_date 2017-08-04
_audit_creation_method
;
Olex2 1.2
(compiled 2017.03.28 svn.r3405 for OlexSys, GUI svn.r5370)
;
_cell_angle_alpha 90.00
_cell_angle_beta 90.00
_cell_angle_gamma 90.00
_cell_formula_units_Z 4
_cell_length_a 8.5269(3)
_cell_length_b 9.0459(4)
_cell_length_c 11.3532(4)
_cell_measurement_reflns_used 13289
_cell_measurement_temperature 240.02(2)
_cell_measurement_theta_max 30.2730
_cell_measurement_theta_min 3.7290
_cell_volume 875.71(6)
_computing_molecular_graphics 'Olex2 (Dolomanov et al., 2009)'
_computing_publication_material 'Olex2 (Dolomanov et al., 2009)'
_computing_structure_refinement 'XL (Sheldrick, 2008)'
_computing_structure_solution 'SHELXS-97 (Sheldrick, 1990)'
_diffrn_ambient_temperature 240.02(2)
_diffrn_measured_fraction_theta_full 0.968
_diffrn_measured_fraction_theta_max 0.968
_diffrn_measurement_device_type 'XtaLAB Pro: Kappa single'
_diffrn_measurement_method '\w scans'
_diffrn_radiation_monochromator graphite
_diffrn_radiation_type MoK\a
_diffrn_radiation_wavelength 0.71073
_diffrn_reflns_av_R_equivalents 0.0190
_diffrn_reflns_av_unetI/netI 0.0086
_diffrn_reflns_limit_h_max 12
_diffrn_reflns_limit_h_min -11
_diffrn_reflns_limit_k_max 12
_diffrn_reflns_limit_k_min -12
_diffrn_reflns_limit_l_max 15
_diffrn_reflns_limit_l_min -16
_diffrn_reflns_number 23231
_diffrn_reflns_theta_full 30.17
_diffrn_reflns_theta_max 30.17
_diffrn_reflns_theta_min 3.74
_diffrn_source 'fine-focus sealed tube'
_exptl_absorpt_coefficient_mu 2.506
_exptl_absorpt_correction_T_max 0.981
_exptl_absorpt_correction_T_min 0.590
_exptl_absorpt_correction_type gaussian
_exptl_crystal_colour blue
_exptl_crystal_density_diffrn 1.962
_exptl_crystal_density_method 'not measured'
_exptl_crystal_description block
_exptl_crystal_F_000 524
_exptl_crystal_size_max 0.363
_exptl_crystal_size_mid 0.188
_exptl_crystal_size_min 0.181
_refine_diff_density_max 0.188
_refine_diff_density_min -0.593
_refine_diff_density_rms 0.073
_refine_ls_abs_structure_details 'Flack H D (1983), Acta Cryst. A39, 876-881'
_refine_ls_abs_structure_Flack 0.588(19)
_refine_ls_extinction_method none
_refine_ls_goodness_of_fit_ref 1.114
_refine_ls_hydrogen_treatment mixed
_refine_ls_matrix_type full
_refine_ls_number_parameters 135
_refine_ls_number_reflns 2452
_refine_ls_number_restraints 1
_refine_ls_restrained_S_all 1.114
_refine_ls_R_factor_all 0.0215
_refine_ls_R_factor_gt 0.0210
_refine_ls_shift/su_max 0.001
_refine_ls_shift/su_mean 0.000
_refine_ls_structure_factor_coef Fsqd
_refine_ls_weighting_details 'calc w=1/[\s^2^(Fo^2^)+(0.0291P)^2^+0.5144P] where P=(Fo^2^+2Fc^2^)/3'
_refine_ls_weighting_scheme calc
_refine_ls_wR_factor_gt 0.0592
_refine_ls_wR_factor_ref 0.0594
_reflns_number_gt 2391
_reflns_number_total 2452
_reflns_threshold_expression >2sigma(I)
_cod_data_source_file Cu-240K.cif
_cod_data_source_block Cu_240_00-multiscan
_cod_original_cell_volume 875.70(6)
_cod_database_code 8000269
_olex2_refinement_description
;
1. Fixed Uiso
 At 1.2 times of:
  All C(H) groups, All N(H,H) groups
2.a Aromatic/amide H refined with riding coordinates:
 C1(H1), C2(H2), C3(H3)
2.b X=CH2 refined with riding coordinates:
 N3(H3A,H3B), N2(H2A,H2B)
;
_olex2_submission_special_instructions 'No special instructions were received'

loop_
_space_group_symop_id
_space_group_symop_operation_xyz
1 'x, y, z'
2 '-x, -y, z+1/2'
3 '-x+1/2, y+1/2, z+1/2'
4 'x+1/2, -y+1/2, z'

loop_
_atom_site_label
_atom_site_type_symbol
_atom_site_fract_x
_atom_site_fract_y
_atom_site_fract_z
_atom_site_U_iso_or_equiv
_atom_site_adp_type
_atom_site_occupancy
_atom_site_calc_flag
_atom_site_refinement_flags_posn
Cu1 Cu -0.00511(2) -0.00078(3) 0.47640(11) 0.01157(6) Uani 1 d .
O4 O -0.00102(14) -0.11139(18) 0.32307(15) 0.0171(3) Uani 1 d .
O6 O 0.20796(16) 0.15251(15) 0.41564(14) 0.0212(3) Uani 1 d .
O1 O -0.01337(15) 0.10963(17) 0.62841(14) 0.0175(3) Uani 1 d .
O5 O -0.13776(16) 0.15122(15) 0.40428(12) 0.0204(3) Uani 1 d .
O2 O 0.16793(15) -0.12244(13) 0.53880(12) 0.0171(2) Uani 1 d .
O3 O -0.17892(17) -0.18004(16) 0.55112(14) 0.0244(3) Uani 1 d .
C1 C 0.2043(2) -0.2549(2) 0.51277(16) 0.0183(3) Uani 1 d .
H1 H 0.1387 -0.3061 0.4616 0.022 Uiso 1 calc R
C2 C 0.0076(2) -0.04564(17) 0.2257(3) 0.0169(3) Uani 1 d .
H2 H 0.0098 0.0571 0.2263 0.020 Uiso 1 calc R
C3 C 0.2472(2) 0.2780(2) 0.44691(17) 0.0171(3) Uani 1 d .
H3 H 0.1884 0.3235 0.5056 0.021 Uiso 1 calc R
C4 C -0.0062(2) 0.50060(15) 0.7239(10) 0.0188(4) Uani 1 d .
N3 N -0.01395(19) 0.64637(15) 0.7301(3) 0.0234(3) Uani 1 d .
H3A H -0.0803 0.6938 0.6873 0.028 Uiso 1 calc R
H3B H 0.0474 0.6938 0.7768 0.028 Uiso 1 calc R
N2 N -0.0965(2) 0.42455(19) 0.65442(19) 0.0296(4) Uani 1 d .
H2A H -0.1640 0.4690 0.6106 0.036 Uiso 1 calc R
H2B H -0.0888 0.3298 0.6522 0.036 Uiso 1 calc R
N1 N 0.0930(2) 0.4297(2) 0.7986(2) 0.0286(4) Uani 1 d .
H1A H 0.086(4) 0.341(3) 0.800(2) 0.032(7) Uiso 1 d .
H1B H 0.136(5) 0.471(4) 0.829(3) 0.051(11) Uiso 1 d .

loop_
_atom_site_aniso_label
_atom_site_aniso_U_11
_atom_site_aniso_U_22
_atom_site_aniso_U_33
_atom_site_aniso_U_23
_atom_site_aniso_U_13
_atom_site_aniso_U_12
Cu1 0.01516(10) 0.01094(10) 0.00862(9) -0.00042(5) -0.00072(10) 0.00276(6)
O4 0.0280(7) 0.0128(7) 0.0104(8) 0.0005(6) -0.0013(4) 0.0008(4)
O6 0.0201(6) 0.0154(5) 0.0280(7) 0.0010(5) 0.0029(6) -0.0044(5)
O1 0.0286(7) 0.0132(7) 0.0107(8) -0.0001(6) -0.0004(5) 0.0019(4)
O5 0.0232(6) 0.0222(6) 0.0157(5) 0.0040(5) 0.0018(5) 0.0103(5)
O2 0.0181(5) 0.0142(6) 0.0189(6) -0.0010(5) -0.0043(5) 0.0036(4)
O3 0.0247(6) 0.0230(7) 0.0253(7) 0.0034(6) -0.0049(6) -0.0111(6)
C1 0.0208(8) 0.0169(7) 0.0172(8) -0.0014(6) -0.0034(7) 0.0020(6)
C2 0.0257(8) 0.0113(6) 0.0135(6) 0.0014(11) 0.0000(6) 0.0001(6)
C3 0.0163(7) 0.0183(7) 0.0167(8) 0.0009(6) 0.0016(6) -0.0002(6)
C4 0.0197(8) 0.0166(7) 0.0202(10) 0.0013(8) -0.0031(8) 0.0001(5)
N3 0.0308(8) 0.0139(6) 0.0256(7) -0.0007(9) -0.0083(7) -0.0004(5)
N2 0.0341(9) 0.0167(7) 0.0380(10) -0.0043(7) -0.0192(8) 0.0037(7)
N1 0.0328(10) 0.0175(8) 0.0357(10) 0.0043(8) -0.0178(8) -0.0035(7)

loop_
_atom_type_symbol
_atom_type_description
_atom_type_scat_dispersion_real
_atom_type_scat_dispersion_imag
_atom_type_scat_source
C C 0.0033 0.0016 'International Tables Vol C Tables 4.2.6.8 and 6.1.1.4'
H H 0.0000 0.0000 'International Tables Vol C Tables 4.2.6.8 and 6.1.1.4'
N N 0.0061 0.0033 'International Tables Vol C Tables 4.2.6.8 and 6.1.1.4'
O O 0.0106 0.0060 'International Tables Vol C Tables 4.2.6.8 and 6.1.1.4'
Cu Cu 0.3201 1.2651 'International Tables Vol C Tables 4.2.6.8 and 6.1.1.4'

loop_
_geom_angle_atom_site_label_1
_geom_angle_atom_site_label_2
_geom_angle_atom_site_label_3
_geom_angle
_geom_angle_site_symmetry_1
_geom_angle_site_symmetry_3
O4 Cu1 O6 91.47(7) . .
O4 Cu1 O3 88.86(6) . .
O1 Cu1 O4 178.96(5) . .
O1 Cu1 O6 89.20(6) . .
O1 Cu1 O3 90.62(7) . .
O5 Cu1 O4 89.85(8) . .
O5 Cu1 O6 84.89(6) . .
O5 Cu1 O1 89.42(6) . .
O5 Cu1 O2 166.74(6) . .
O5 Cu1 O3 105.69(5) . .
O2 Cu1 O4 91.17(6) . .
O2 Cu1 O6 81.87(5) . .
O2 Cu1 O1 89.71(7) . .
O2 Cu1 O3 87.55(6) . .
O3 Cu1 O6 169.41(6) . .
C2 O4 Cu1 121.82(16) . .
C3 O6 Cu1 131.05(13) . .
C2 O1 Cu1 122.14(15) 2 .
C3 O5 Cu1 129.91(14) 4_455 .
C1 O2 Cu1 128.62(12) . .
C1 O3 Cu1 135.07(13) 4_445 .
O3 C1 O2 124.24(17) 4_545 .
O1 C2 O4 124.12(14) 2_554 .
O6 C3 O5 124.33(18) . 4
N3 C4 N1 118.0(6) . .
N2 C4 N3 122.0(5) . .
N2 C4 N1 119.86(14) . .

loop_
_geom_bond_atom_site_label_1
_geom_bond_atom_site_label_2
_geom_bond_distance
_geom_bond_site_symmetry_2
Cu1 O4 2.008(2) .
Cu1 O6 2.3874(14) .
Cu1 O1 1.995(2) .
Cu1 O5 1.9597(14) .
Cu1 O2 1.9724(14) .
Cu1 O3 2.3549(15) .
O4 C2 1.257(3) .
O6 C3 1.236(2) .
O1 C2 1.248(4) 2
O5 C3 1.267(2) 4_455
O2 C1 1.273(2) .
O3 C1 1.236(2) 4_445
C1 O3 1.236(2) 4_545
C2 O1 1.248(4) 2_554
C3 O5 1.267(2) 4
C4 N3 1.322(2) .
C4 N2 1.299(7) .
C4 N1 1.359(7) .
